data_4025161
loop_
_publ_author_name
'Marjorie Bruder'
'Paul L. Haseler'
'Marina Muscarella'
'William Lewis'
'Christopher J. Moody'

_publ_section_title
;
 Synthesis of the Oxepinochromone Natural Products Ptaeroxylin
 (Desoxykarenin), Ptaeroxylinol, and Eranthin
;
_journal_name_full 'Journal of Organic Chemistry'
_journal_page_first 353
_journal_page_last 358
_journal_paper_doi 10.1021/jo902117e
_journal_volume 75
_journal_year 2010
_chemical_formula_moiety 'C15 H14 O5'
_chemical_formula_sum 'C15 H14 O5'
_chemical_formula_weight 274.26
_chemical_name_systematic
; 
 ? 
;
_space_group_IT_number 14
_symmetry_cell_setting monoclinic
_symmetry_space_group_name_Hall '-P 2yn'
_symmetry_space_group_name_H-M 'P 1 21/n 1'
_atom_sites_solution_hydrogens geom
_atom_sites_solution_primary direct
_atom_sites_solution_secondary difmap
_audit_creation_method 'enCIFer editing of SHELXL-97 created file'
_audit_update_record
;
Collection: OCMBHA #8812
Collection strategy: SPHERE, 15s frames. 0.3 & 0.5 degree \w & \f scans.
Collected by: 6/8/2009 (5/8/2009)
Processed by: WL (6/8/2009)
Structure Solution by: WL (6/8/2009)
Structure Refinement by: WL (6/8/2009)
CIF checked (AJB/WL only): WL (17/8/2009)
;
_cell_angle_alpha 90.00
_cell_angle_beta 94.385(2)
_cell_angle_gamma 90.00
_cell_formula_units_Z 4
_cell_length_a 8.2079(3)
_cell_length_b 13.5986(5)
_cell_length_c 11.1717(4)
_cell_measurement_reflns_used 5295
_cell_measurement_temperature 150(2)
_cell_measurement_theta_max 27.38
_cell_measurement_theta_min 2.36
_cell_volume 1243.29(8)
_computing_cell_refinement 'Bruker SAINT version 6.36A (Bruker, 2002)'
_computing_data_collection 'Bruker SMART version 5.624 (Bruker, 2001)'
_computing_data_reduction 'Bruker SAINT; SHELXTL (Sheldrick, 2008)'
_computing_molecular_graphics ' ?'
_computing_publication_material 'enCIFer(Allen et al.,2004);PLATON(Spek,2003)'
_computing_structure_refinement 'SHELXL-97 (Sheldrick, 2008)'
_computing_structure_solution 'SHELXS-97 (Sheldrick, 2008)'
_diffrn_ambient_temperature 150(2)
_diffrn_detector_area_resol_mean 8.192
_diffrn_measured_fraction_theta_full 0.981
_diffrn_measured_fraction_theta_max 0.981
_diffrn_measurement_device_type 'Bruker SMART1000 CCD area detector'
_diffrn_measurement_method '\w & \f'
_diffrn_radiation_monochromator graphite
_diffrn_radiation_source 'sealed tube'
_diffrn_radiation_type MoK\a
_diffrn_radiation_wavelength 0.71073
_diffrn_reflns_av_R_equivalents 0.0259
_diffrn_reflns_av_sigmaI/netI 0.0190
_diffrn_reflns_limit_h_max 10
_diffrn_reflns_limit_h_min -10
_diffrn_reflns_limit_k_max 17
_diffrn_reflns_limit_k_min -16
_diffrn_reflns_limit_l_max 14
_diffrn_reflns_limit_l_min -14
_diffrn_reflns_number 15149
_diffrn_reflns_theta_full 27.44
_diffrn_reflns_theta_max 27.44
_diffrn_reflns_theta_min 2.36
_diffrn_standards_decay_% 0
_diffrn_standards_number 0
_exptl_absorpt_coefficient_mu 0.111
_exptl_absorpt_correction_T_max 0.982
_exptl_absorpt_correction_T_min 0.958
_exptl_absorpt_correction_type multi-scan
_exptl_absorpt_process_details 'SADABS 2007/2'
_exptl_crystal_colour COLOURLESS
_exptl_crystal_density_diffrn 1.465
_exptl_crystal_density_method 'not measured'
_exptl_crystal_description NEEDLE
_exptl_crystal_F_000 576
_exptl_crystal_size_max 0.47
_exptl_crystal_size_mid 0.30
_exptl_crystal_size_min 0.16
_refine_diff_density_max 0.296
_refine_diff_density_min -0.180
_refine_diff_density_rms 0.042
_refine_ls_extinction_method none
_refine_ls_goodness_of_fit_ref 1.034
_refine_ls_hydrogen_treatment constr
_refine_ls_matrix_type full
_refine_ls_number_parameters 184
_refine_ls_number_reflns 2790
_refine_ls_number_restraints 0
_refine_ls_restrained_S_all 1.034
_refine_ls_R_factor_all 0.0503
_refine_ls_R_factor_gt 0.0381
_refine_ls_shift/su_max 0.000
_refine_ls_shift/su_mean 0.000
_refine_ls_structure_factor_coef Fsqd
_refine_ls_weighting_details 'calc w=1/[\s^2^(Fo^2^)+(0.0516P)^2^+0.4132P] where P=(Fo^2^+2Fc^2^)/3'
_refine_ls_weighting_scheme calc
_refine_ls_wR_factor_gt 0.0974
_refine_ls_wR_factor_ref 0.1057
_reflns_number_gt 2245
_reflns_number_total 2790
_reflns_threshold_expression >2\s(I)
_cod_data_source_file jo902117e_si_002.cif
_cod_data_source_block ocmbha
_cod_depositor_comments
;
The following automatic conversions were performed:

'_symmetry_cell_setting' value 'Monoclinic' changed to 'monoclinic'
according to the built-in table from CIF Core dictionary named
'cif_core.dic' version 2.4.1 from
2010-06-29.

'_exptl_absorpt_correction_type' value 'MULTI-SCAN'
changed to 'multi-scan' according to the built-in table from CIF Core
dictionary named 'cif_core.dic' version 2.4.1 from 2010-06-29.

Automatic conversion script
Id: cif_fix_values 1646 2011-03-28 12:23:43Z adriana 
;
_cod_original_sg_symbol_H-M 'P 21/n'
_cod_database_code 4025161

loop_
_symmetry_equiv_pos_as_xyz
'x, y, z'
'-x+1/2, y+1/2, -z+1/2'
'-x, -y, -z'
'x-1/2, -y-1/2, z-1/2'

loop_
_atom_site_label
_atom_site_type_symbol
_atom_site_fract_x
_atom_site_fract_y
_atom_site_fract_z
_atom_site_U_iso_or_equiv
_atom_site_adp_type
_atom_site_occupancy
_atom_site_symmetry_multiplicity
_atom_site_calc_flag
_atom_site_refinement_flags
_atom_site_disorder_assembly
_atom_site_disorder_group
O1 O 0.19524(12) 0.40747(7) 0.47673(8) 0.0284(2) Uani 1 1 d . . .
C2 C 0.11065(16) 0.39476(10) 0.36786(12) 0.0287(3) Uani 1 1 d . . .
C3 C 0.07831(17) 0.46900(11) 0.29011(12) 0.0307(3) Uani 1 1 d . . .
H3A H 0.0196 0.4559 0.2152 0.037 Uiso 1 1 calc R . .
C4 C 0.13063(16) 0.56756(11) 0.31785(12) 0.0281(3) Uani 1 1 d . . .
O4 O 0.10118(13) 0.63940(8) 0.24775(9) 0.0355(3) Uani 1 1 d . . .
C4A C 0.22490(15) 0.58054(10) 0.43286(11) 0.0253(3) Uani 1 1 d . . .
C5 C 0.29146(17) 0.67295(10) 0.47042(12) 0.0273(3) Uani 1 1 d . . .
O5 O 0.26098(13) 0.75500(7) 0.40352(9) 0.0356(3) Uani 1 1 d . . .
H5A H 0.2024 0.7404 0.3411 0.053 Uiso 1 1 calc R . .
C6 C 0.38701(17) 0.68071(10) 0.57744(12) 0.0282(3) Uani 1 1 d . . .
H6A H 0.4350 0.7418 0.6016 0.034 Uiso 1 1 calc R . .
C6A C 0.41190(16) 0.59745(10) 0.64943(12) 0.0257(3) Uani 1 1 d . . .
O7 O 0.50859(11) 0.60610(7) 0.75578(8) 0.0293(2) Uani 1 1 d . . .
C8 C 0.41433(18) 0.61206(11) 0.85983(12) 0.0306(3) Uani 1 1 d . . .
H8A H 0.3326 0.6652 0.8462 0.037 Uiso 1 1 calc R . .
H8B H 0.4887 0.6312 0.9299 0.037 Uiso 1 1 calc R . .
C9 C 0.32628(16) 0.51926(10) 0.89086(12) 0.0273(3) Uani 1 1 d . . .
C10 C 0.31358(16) 0.43727(10) 0.82545(12) 0.0278(3) Uani 1 1 d . . .
H10A H 0.2572 0.3840 0.8587 0.033 Uiso 1 1 calc R . .
C11A C 0.34807(16) 0.50506(10) 0.61883(12) 0.0257(3) Uani 1 1 d . . .
C11 C 0.37894(17) 0.41931(10) 0.70396(12) 0.0290(3) Uani 1 1 d . . .
H11A H 0.4980 0.4070 0.7152 0.035 Uiso 1 1 calc R . .
H11B H 0.3266 0.3597 0.6676 0.035 Uiso 1 1 calc R . .
C11B C 0.25604(16) 0.49906(10) 0.50879(12) 0.0249(3) Uani 1 1 d . . .
C12 C 0.24813(17) 0.52623(11) 1.00836(12) 0.0317(3) Uani 1 1 d . . .
H12A H 0.1952 0.4630 1.0262 0.038 Uiso 1 1 calc R . .
H12B H 0.3320 0.5409 1.0744 0.038 Uiso 1 1 calc R . .
O12 O 0.12902(13) 0.60324(9) 0.99818(9) 0.0396(3) Uani 1 1 d . . .
H12C H 0.0978 0.6161 1.0663 0.059 Uiso 1 1 calc R . .
C13 C 0.05997(19) 0.29032(11) 0.35039(14) 0.0362(3) Uani 1 1 d . . .
H13A H 0.1560 0.2476 0.3625 0.054 Uiso 1 1 calc R . .
H13B H 0.0096 0.2815 0.2687 0.054 Uiso 1 1 calc R . .
H13C H -0.0191 0.2731 0.4084 0.054 Uiso 1 1 calc R . .

loop_
_atom_site_aniso_label
_atom_site_aniso_U_11
_atom_site_aniso_U_22
_atom_site_aniso_U_33
_atom_site_aniso_U_23
_atom_site_aniso_U_13
_atom_site_aniso_U_12
O1 0.0323(5) 0.0261(5) 0.0264(5) -0.0030(4) -0.0002(4) -0.0010(4)
C2 0.0251(6) 0.0340(8) 0.0274(7) -0.0078(6) 0.0034(5) -0.0007(5)
C3 0.0270(7) 0.0394(8) 0.0252(7) -0.0055(6) -0.0007(5) 0.0006(6)
C4 0.0261(6) 0.0352(8) 0.0231(6) -0.0019(5) 0.0024(5) 0.0051(6)
O4 0.0421(6) 0.0377(6) 0.0257(5) 0.0021(4) -0.0041(4) 0.0053(5)
C4A 0.0249(6) 0.0289(7) 0.0223(6) -0.0016(5) 0.0030(5) 0.0020(5)
C5 0.0308(7) 0.0269(7) 0.0248(7) 0.0016(5) 0.0056(5) 0.0019(5)
O5 0.0468(6) 0.0295(6) 0.0294(5) 0.0042(4) -0.0040(4) 0.0007(5)
C6 0.0299(7) 0.0260(7) 0.0288(7) -0.0025(5) 0.0025(6) -0.0023(5)
C6A 0.0228(6) 0.0312(7) 0.0229(6) -0.0017(5) 0.0013(5) 0.0009(5)
O7 0.0272(5) 0.0351(5) 0.0247(5) 0.0001(4) -0.0030(4) -0.0039(4)
C8 0.0349(7) 0.0329(8) 0.0236(7) -0.0025(6) -0.0003(5) -0.0014(6)
C9 0.0240(6) 0.0333(7) 0.0240(6) 0.0027(5) -0.0033(5) 0.0035(5)
C10 0.0251(6) 0.0295(7) 0.0280(7) 0.0054(5) -0.0023(5) 0.0013(5)
C11A 0.0263(6) 0.0271(7) 0.0240(6) -0.0006(5) 0.0028(5) 0.0021(5)
C11 0.0340(7) 0.0263(7) 0.0262(7) 0.0008(5) -0.0015(5) 0.0033(6)
C11B 0.0252(6) 0.0246(7) 0.0254(6) -0.0036(5) 0.0040(5) 0.0010(5)
C12 0.0298(7) 0.0384(8) 0.0267(7) 0.0011(6) -0.0006(6) 0.0038(6)
O12 0.0374(6) 0.0501(7) 0.0314(5) -0.0014(5) 0.0024(4) 0.0140(5)
C13 0.0392(8) 0.0336(8) 0.0358(8) -0.0083(6) 0.0030(6) -0.0056(6)

loop_
_atom_type_symbol
_atom_type_description
_atom_type_scat_dispersion_real
_atom_type_scat_dispersion_imag
_atom_type_scat_source
C C 0.0033 0.0016 'International Tables Vol C Tables 4.2.6.8 and 6.1.1.4'
H H 0.0000 0.0000 'International Tables Vol C Tables 4.2.6.8 and 6.1.1.4'
O O 0.0106 0.0060 'International Tables Vol C Tables 4.2.6.8 and 6.1.1.4'

loop_
_geom_angle_atom_site_label_1
_geom_angle_atom_site_label_2
_geom_angle_atom_site_label_3
_geom_angle
_geom_angle_site_symmetry_1
_geom_angle_site_symmetry_3
_geom_angle_publ_flag
C2 O1 C11B 119.69(11) . . ?
C3 C2 O1 122.84(12) . . ?
C3 C2 C13 126.31(13) . . ?
O1 C2 C13 110.84(12) . . ?
C2 C3 C4 121.40(13) . . ?
C2 C3 H3A 119.3 . . ?
C4 C3 H3A 119.3 . . ?
O4 C4 C3 123.27(12) . . ?
O4 C4 C4A 121.04(13) . . ?
C3 C4 C4A 115.67(12) . . ?
C11B C4A C5 118.06(12) . . ?
C11B C4A C4 119.70(12) . . ?
C5 C4A C4 122.22(12) . . ?
O5 C5 C6 118.84(12) . . ?
O5 C5 C4A 120.97(12) . . ?
C6 C5 C4A 120.18(12) . . ?
C5 O5 H5A 109.5 . . ?
C5 C6 C6A 119.01(12) . . ?
C5 C6 H6A 120.5 . . ?
C6A C6 H6A 120.5 . . ?
O7 C6A C11A 117.89(12) . . ?
O7 C6A C6 118.40(12) . . ?
C11A C6A C6 123.68(12) . . ?
C6A O7 C8 112.84(10) . . ?
O7 C8 C9 115.65(11) . . ?
O7 C8 H8A 108.4 . . ?
C9 C8 H8A 108.4 . . ?
O7 C8 H8B 108.4 . . ?
C9 C8 H8B 108.4 . . ?
H8A C8 H8B 107.4 . . ?
C10 C9 C12 120.62(13) . . ?
C10 C9 C8 126.36(13) . . ?
C12 C9 C8 113.02(12) . . ?
C9 C10 C11 127.38(13) . . ?
C9 C10 H10A 116.3 . . ?
C11 C10 H10A 116.3 . . ?
C6A C11A C11B 115.90(12) . . ?
C6A C11A C11 119.90(12) . . ?
C11B C11A C11 124.19(12) . . ?
C11A C11 C10 112.61(11) . . ?
C11A C11 H11A 109.1 . . ?
C10 C11 H11A 109.1 . . ?
C11A C11 H11B 109.1 . . ?
C10 C11 H11B 109.1 . . ?
H11A C11 H11B 107.8 . . ?
O1 C11B C11A 116.26(12) . . ?
O1 C11B C4A 120.62(11) . . ?
C11A C11B C4A 123.13(12) . . ?
O12 C12 C9 108.08(11) . . ?
O12 C12 H12A 110.1 . . ?
C9 C12 H12A 110.1 . . ?
O12 C12 H12B 110.1 . . ?
C9 C12 H12B 110.1 . . ?
H12A C12 H12B 108.4 . . ?
C12 O12 H12C 109.5 . . ?
C2 C13 H13A 109.5 . . ?
C2 C13 H13B 109.5 . . ?
H13A C13 H13B 109.5 . . ?
C2 C13 H13C 109.5 . . ?
H13A C13 H13C 109.5 . . ?
H13B C13 H13C 109.5 . . ?

loop_
_geom_bond_atom_site_label_1
_geom_bond_atom_site_label_2
_geom_bond_distance
_geom_bond_site_symmetry_2
_geom_bond_publ_flag
O1 C2 1.3646(16) . ?
O1 C11B 1.3789(16) . ?
C2 C3 1.345(2) . ?
C2 C13 1.488(2) . ?
C3 C4 1.434(2) . ?
C3 H3A 0.9500 . ?
C4 O4 1.2638(17) . ?
C4 C4A 1.4590(18) . ?
C4A C11B 1.4068(18) . ?
C4A C5 1.4208(19) . ?
C5 O5 1.3555(16) . ?
C5 C6 1.3829(19) . ?
O5 H5A 0.8400 . ?
C6 C6A 1.3948(19) . ?
C6 H6A 0.9500 . ?
C6A O7 1.3824(15) . ?
C6A C11A 1.3938(19) . ?
O7 C8 1.4471(17) . ?
C8 C9 1.508(2) . ?
C8 H8A 0.9900 . ?
C8 H8B 0.9900 . ?
C9 C10 1.3328(19) . ?
C9 C12 1.5073(19) . ?
C10 C11 1.5169(19) . ?
C10 H10A 0.9500 . ?
C11A C11B 1.3952(18) . ?
C11A C11 1.5138(18) . ?
C11 H11A 0.9900 . ?
C11 H11B 0.9900 . ?
C12 O12 1.4313(17) . ?
C12 H12A 0.9900 . ?
C12 H12B 0.9900 . ?
O12 H12C 0.8400 . ?
C13 H13A 0.9800 . ?
C13 H13B 0.9800 . ?
C13 H13C 0.9800 . ?

loop_
_geom_hbond_atom_site_label_D
_geom_hbond_atom_site_label_H
_geom_hbond_atom_site_label_A
_geom_hbond_distance_DH
_geom_hbond_distance_HA
_geom_hbond_distance_DA
_geom_hbond_angle_DHA
_geom_hbond_site_symmetry_A
O5 H5A O4 0.84 1.88 2.6212(14) 146.5 .
O12 H12C O4 0.84 2.05 2.8575(14) 161.2 1_556

loop_
_geom_torsion_atom_site_label_1
_geom_torsion_atom_site_label_2
_geom_torsion_atom_site_label_3
_geom_torsion_atom_site_label_4
_geom_torsion
_geom_torsion_site_symmetry_1
_geom_torsion_site_symmetry_2
_geom_torsion_site_symmetry_3
_geom_torsion_site_symmetry_4
_geom_torsion_publ_flag
C11B O1 C2 C3 -2.20(19) . . . . ?
C11B O1 C2 C13 178.58(11) . . . . ?
O1 C2 C3 C4 -0.5(2) . . . . ?
C13 C2 C3 C4 178.63(13) . . . . ?
C2 C3 C4 O4 -179.25(13) . . . . ?
C2 C3 C4 C4A 2.05(19) . . . . ?
O4 C4 C4A C11B -179.82(12) . . . . ?
C3 C4 C4A C11B -1.08(18) . . . . ?
O4 C4 C4A C5 -1.7(2) . . . . ?
C3 C4 C4A C5 177.08(12) . . . . ?
C11B C4A C5 O5 -177.55(12) . . . . ?
C4 C4A C5 O5 4.3(2) . . . . ?
C11B C4A C5 C6 1.49(19) . . . . ?
C4 C4A C5 C6 -176.70(12) . . . . ?
O5 C5 C6 C6A 176.82(12) . . . . ?
C4A C5 C6 C6A -2.2(2) . . . . ?
C5 C6 C6A O7 179.56(12) . . . . ?
C5 C6 C6A C11A 1.2(2) . . . . ?
C11A C6A O7 C8 -79.53(15) . . . . ?
C6 C6A O7 C8 102.05(14) . . . . ?
C6A O7 C8 C9 69.18(15) . . . . ?
O7 C8 C9 C10 -7.5(2) . . . . ?
O7 C8 C9 C12 172.75(11) . . . . ?
C12 C9 C10 C11 177.59(12) . . . . ?
C8 C9 C10 C11 -2.2(2) . . . . ?
O7 C6A C11A C11B -177.82(11) . . . . ?
C6 C6A C11A C11B 0.5(2) . . . . ?
O7 C6A C11A C11 2.87(19) . . . . ?
C6 C6A C11A C11 -178.81(12) . . . . ?
C6A C11A C11 C10 59.66(17) . . . . ?
C11B C11A C11 C10 -119.59(14) . . . . ?
C9 C10 C11 C11A -43.63(19) . . . . ?
C2 O1 C11B C11A -176.89(11) . . . . ?
C2 O1 C11B C4A 3.12(18) . . . . ?
C6A C11A C11B O1 178.72(11) . . . . ?
C11 C11A C11B O1 -2.00(19) . . . . ?
C6A C11A C11B C4A -1.29(19) . . . . ?
C11 C11A C11B C4A 177.99(12) . . . . ?
C5 C4A C11B O1 -179.69(11) . . . . ?
C4 C4A C11B O1 -1.45(18) . . . . ?
C5 C4A C11B C11A 0.3(2) . . . . ?
C4 C4A C11B C11A 178.57(12) . . . . ?
C10 C9 C12 O12 -118.16(14) . . . . ?
C8 C9 C12 O12 61.65(15) . . . . ?

loop_
_cod_related_entry_id
_cod_related_entry_database
_cod_related_entry_code
1 ChemSpider 30659123
